data_2241024
loop_
_publ_author_name
'Moreno-Fuquen, Rodolfo'
'Azc\'arate, Alexis'
'Kennedy, Alan R.'

_publ_section_title
;
 Crystal structure of 3-chloro-<i>N</i>-(2-nitrophenyl)benzamide
;
_journal_coeditor_code HB7476
_journal_issue 9
_journal_name_full 'Acta Crystallographica Section E'
_journal_page_first o674
_journal_paper_doi 10.1107/S2056989015014620
_journal_volume 71
_journal_year 2015
_chemical_formula_iupac 'C13 H9 Cl N2 O3'
_chemical_formula_moiety 'C13 H9 Cl N2 O3'
_chemical_formula_sum 'C13 H9 Cl N2 O3'
_chemical_formula_weight 276.67
_chemical_melting_point 399.0(10)
_chemical_name_common 3-chloro-N-(2-nitrophenyl)benzamide
_chemical_name_systematic
;
3-Chloro-<i>N</i>-(2-nitrophenyl)benzamide
;
_space_group_IT_number 14
_space_group_name_Hall '-P 2ybc'
_space_group_name_H-M_alt 'P 1 21/c 1'
_symmetry_cell_setting monoclinic
_symmetry_space_group_name_Hall '-P 2ybc'
_symmetry_space_group_name_H-M 'P 1 21/c 1'
_atom_sites_solution_hydrogens geom
_atom_sites_solution_primary direct
_atom_sites_solution_secondary difmap
_audit_creation_method SHELXL-2014/7
_cell_angle_alpha 90
_cell_angle_beta 105.475(7)
_cell_angle_gamma 90
_cell_formula_units_Z 4
_cell_length_a 12.6300(9)
_cell_length_b 14.1462(12)
_cell_length_c 6.7797(6)
_cell_measurement_reflns_used 10366
_cell_measurement_temperature 123
_cell_measurement_theta_max 27.0
_cell_measurement_theta_min 3.33
_cell_volume 1167.39(17)
_computing_cell_refinement
;
CrysAlis PRO (Oxford Diffraction, 2010)
;
_computing_data_collection
;
CrysAlis PRO (Oxford Diffraction, 2010)
;
_computing_data_reduction
;
CrysAlis PRO (Oxford Diffraction, 2010)
;
_computing_molecular_graphics
;
ORTEP-3 for Windows (Farrugia, 2012) and Mercury (Macrae <i>et al.</i>,
2006)
;
_computing_publication_material
;
WinGX (Farrugia, 2012)
;
_computing_structure_refinement
;
SHELXL2014 (Sheldrick, 2015)
;
_computing_structure_solution
;
SIR92 (Altomare et al., 1994)
;
_diffrn_ambient_temperature 123
_diffrn_measured_fraction_theta_full 0.999
_diffrn_measured_fraction_theta_max 0.921
_diffrn_measurement_device_type 'Oxford Diffraction Gemini S'
_diffrn_measurement_method 'omega scans'
_diffrn_radiation_monochromator graphite
_diffrn_radiation_source 'fine-focus sealed tube'
_diffrn_radiation_type MoK\a
_diffrn_radiation_wavelength 0.71073
_diffrn_reflns_av_R_equivalents 0.000
_diffrn_reflns_av_sigmaI/netI 0.1045
_diffrn_reflns_limit_h_max 17
_diffrn_reflns_limit_h_min -17
_diffrn_reflns_limit_k_max 17
_diffrn_reflns_limit_k_min -17
_diffrn_reflns_limit_l_max 8
_diffrn_reflns_limit_l_min -9
_diffrn_reflns_number 10366
_diffrn_reflns_theta_full 26.000
_diffrn_reflns_theta_max 28.999
_diffrn_reflns_theta_min 3.331
_diffrn_standards_decay_% 0
_diffrn_standards_interval_time 120
_diffrn_standards_number 0
_exptl_absorpt_coefficient_mu 0.332
_exptl_absorpt_correction_T_max 1.00000
_exptl_absorpt_correction_T_min 0.83891
_exptl_absorpt_correction_type multi-scan
_exptl_absorpt_process_details
;
(CrysAlis PRO; Oxford Diffraction, 2010)
;
_exptl_crystal_colour yellow
_exptl_crystal_density_diffrn 1.574
_exptl_crystal_density_method 'not measured'
_exptl_crystal_description needle
_exptl_crystal_F_000 568
_exptl_crystal_size_max 0.40
_exptl_crystal_size_mid 0.08
_exptl_crystal_size_min 0.05
_refine_diff_density_max 0.779
_refine_diff_density_min -0.492
_refine_ls_extinction_method none
_refine_ls_goodness_of_fit_ref 1.000
_refine_ls_hydrogen_treatment mixed
_refine_ls_matrix_type full
_refine_ls_number_parameters 177
_refine_ls_number_reflns 10367
_refine_ls_number_restraints 0
_refine_ls_restrained_S_all 1.000
_refine_ls_R_factor_all 0.1075
_refine_ls_R_factor_gt 0.0680
_refine_ls_shift/su_max 0.000
_refine_ls_shift/su_mean 0.000
_refine_ls_structure_factor_coef Fsqd
_refine_ls_weighting_details 'calc w=1/[\s^2^(Fo^2^)+(0.0657P)^2^] where P=(Fo^2^+2Fc^2^)/3'
_refine_ls_weighting_scheme calc
_refine_ls_wR_factor_gt 0.1473
_refine_ls_wR_factor_ref 0.1794
_reflns_number_gt 7015
_reflns_number_total 10366
_reflns_threshold_expression I>2\s(I)
_cod_data_source_file hb7476sup1.cif
_cod_data_source_block I
_cod_database_code 2241024

loop_
_space_group_symop_operation_xyz
'x, y, z'
'-x, y+1/2, -z+1/2'
'-x, -y, -z'
'x, -y-1/2, z-1/2'

loop_
_atom_site_type_symbol
_atom_site_label
_atom_site_fract_x
_atom_site_fract_y
_atom_site_fract_z
_atom_site_U_iso_or_equiv
_atom_site_adp_type
_atom_site_calc_flag
_atom_site_occupancy
Cl Cl1 -0.13525(11) 0.17880(10) 0.1877(3) 0.0345(4) Uani d 1
O O1 0.3249(3) 0.3758(3) 0.5550(7) 0.0413(11) Uani d 1
O O2 0.2403(3) 0.0390(3) 0.4902(6) 0.0417(12) Uani d 1
O O3 0.3446(4) -0.0604(3) 0.6933(7) 0.0467(13) Uani d 1
N N1 0.2996(4) 0.2164(3) 0.5084(7) 0.0270(11) Uani d 1
N N2 0.3297(4) 0.0170(4) 0.6117(7) 0.0306(12) Uani d 1
C C3 -0.0406(4) 0.2702(4) 0.2478(9) 0.0246(12) Uani d 1
C C2 0.0686(4) 0.2489(4) 0.3410(8) 0.0266(14) Uani d 1
H H2 0.0914 0.1852 0.3698 0.032 Uiso calc 1
C C1 0.1440(5) 0.3226(4) 0.3914(8) 0.0263(13) Uani d 1
C C6 0.1099(5) 0.4148(4) 0.3463(9) 0.0344(16) Uani d 1
H H6 0.1616 0.4650 0.3786 0.041 Uiso calc 1
C C5 -0.0006(5) 0.4342(4) 0.2534(10) 0.0384(15) Uani d 1
H H5 -0.0242 0.4977 0.2241 0.046 Uiso calc 1
C C4 -0.0754(5) 0.3611(4) 0.2040(10) 0.0337(14) Uani d 1
H H4 -0.1505 0.3739 0.1401 0.040 Uiso calc 1
C C7 0.2650(5) 0.3091(4) 0.4934(8) 0.0264(13) Uani d 1
C C8 0.4049(5) 0.1813(4) 0.6035(8) 0.0250(13) Uani d 1
C C9 0.4207(4) 0.0857(4) 0.6545(8) 0.0262(13) Uani d 1
C C10 0.5238(5) 0.0478(4) 0.7497(8) 0.0313(14) Uani d 1
H H10 0.5320 -0.0174 0.7838 0.038 Uiso calc 1
C C11 0.6131(5) 0.1073(5) 0.7928(9) 0.0346(15) Uani d 1
H H11 0.6841 0.0831 0.8575 0.042 Uiso calc 1
C C12 0.6003(5) 0.2006(4) 0.7434(8) 0.0339(15) Uani d 1
H H12 0.6630 0.2406 0.7739 0.041 Uiso calc 1
C C13 0.4981(4) 0.2388(4) 0.6497(8) 0.0298(14) Uani d 1
H H13 0.4916 0.3041 0.6167 0.036 Uiso calc 1
H H1N 0.253(6) 0.161(5) 0.460(10) 0.07(3) Uiso d 1

loop_
_atom_site_aniso_label
_atom_site_aniso_U_11
_atom_site_aniso_U_22
_atom_site_aniso_U_33
_atom_site_aniso_U_12
_atom_site_aniso_U_13
_atom_site_aniso_U_23
Cl1 0.0180(6) 0.0357(8) 0.0445(8) -0.0025(6) -0.0009(8) -0.0003(8)
O1 0.023(2) 0.030(3) 0.064(3) -0.001(2) -0.001(2) -0.002(2)
O2 0.021(2) 0.035(3) 0.061(3) -0.0019(19) -0.004(2) 0.001(2)
O3 0.034(3) 0.028(3) 0.072(3) -0.002(2) 0.003(2) 0.012(2)
N1 0.017(2) 0.028(3) 0.032(3) -0.002(2) -0.002(2) 0.000(2)
N2 0.017(3) 0.032(3) 0.041(3) -0.002(2) 0.006(2) -0.001(2)
C3 0.018(3) 0.028(3) 0.028(3) -0.001(2) 0.005(3) -0.002(3)
C2 0.018(3) 0.030(3) 0.031(3) 0.001(3) 0.004(2) 0.003(2)
C1 0.019(3) 0.031(4) 0.028(3) 0.000(3) 0.005(2) 0.003(2)
C6 0.023(3) 0.028(4) 0.048(4) -0.001(3) 0.002(3) -0.001(3)
C5 0.024(3) 0.033(4) 0.053(4) 0.007(2) 0.000(4) 0.009(4)
C4 0.022(3) 0.039(4) 0.039(3) 0.007(3) 0.005(3) 0.005(3)
C7 0.022(3) 0.027(3) 0.027(3) -0.002(3) 0.001(2) 0.003(3)
C8 0.016(3) 0.031(4) 0.025(3) 0.001(3) 0.001(2) 0.000(3)
C9 0.015(3) 0.029(3) 0.032(3) -0.004(2) 0.003(2) -0.001(3)
C10 0.023(3) 0.029(4) 0.040(4) 0.001(3) 0.005(3) 0.003(3)
C11 0.018(3) 0.043(4) 0.041(4) -0.002(3) 0.003(3) -0.002(3)
C12 0.017(3) 0.042(4) 0.040(4) -0.004(3) 0.005(3) -0.004(3)
C13 0.022(3) 0.028(3) 0.038(3) 0.002(3) 0.005(3) 0.002(3)

loop_
_atom_type_symbol
_atom_type_description
_atom_type_scat_dispersion_real
_atom_type_scat_dispersion_imag
_atom_type_scat_source
Cl Cl 0.1484 0.1585 'International Tables Vol C Tables 4.2.6.8 and 6.1.1.4'
O O 0.0106 0.0060 'International Tables Vol C Tables 4.2.6.8 and 6.1.1.4'
N N 0.0061 0.0033 'International Tables Vol C Tables 4.2.6.8 and 6.1.1.4'
C C 0.0033 0.0016 'International Tables Vol C Tables 4.2.6.8 and 6.1.1.4'
H H 0.0000 0.0000 'International Tables Vol C Tables 4.2.6.8 and 6.1.1.4'

loop_
_geom_angle_atom_site_label_1
_geom_angle_atom_site_label_2
_geom_angle_atom_site_label_3
_geom_angle
C7 N1 C8 127.8(5)
C7 N1 H1N 126(4)
C8 N1 H1N 106(4)
O3 N2 O2 121.9(5)
O3 N2 C9 119.0(5)
O2 N2 C9 119.1(5)
C4 C3 C2 121.8(5)
C4 C3 Cl1 119.3(4)
C2 C3 Cl1 118.9(4)
C3 C2 C1 118.7(5)
C3 C2 H2 120.6
C1 C2 H2 120.6
C6 C1 C2 120.0(5)
C6 C1 C7 116.0(5)
C2 C1 C7 124.0(5)
C1 C6 C5 120.0(6)
C1 C6 H6 120.0
C5 C6 H6 120.0
C4 C5 C6 119.9(6)
C4 C5 H5 120.0
C6 C5 H5 120.0
C3 C4 C5 119.5(5)
C3 C4 H4 120.2
C5 C4 H4 120.2
O1 C7 N1 124.1(5)
O1 C7 C1 121.3(5)
N1 C7 C1 114.6(5)
C9 C8 C13 116.8(5)
C9 C8 N1 120.8(5)
C13 C8 N1 122.4(5)
C8 C9 C10 122.7(5)
C8 C9 N2 122.5(5)
C10 C9 N2 114.8(5)
C11 C10 C9 118.3(6)
C11 C10 H10 120.9
C9 C10 H10 120.9
C12 C11 C10 120.3(6)
C12 C11 H11 119.8
C10 C11 H11 119.8
C11 C12 C13 121.7(6)
C11 C12 H12 119.2
C13 C12 H12 119.2
C12 C13 C8 120.1(5)
C12 C13 H13 119.9
C8 C13 H13 119.9

loop_
_geom_bond_atom_site_label_1
_geom_bond_atom_site_label_2
_geom_bond_distance
Cl1 C3 1.735(5)
O1 C7 1.212(6)
O2 N2 1.247(5)
O3 N2 1.219(6)
N1 C7 1.376(7)
N1 C8 1.405(7)
N1 H1N 0.98(7)
N2 C9 1.474(7)
C3 C4 1.365(7)
C3 C2 1.388(7)
C2 C1 1.392(7)
C2 H2 0.9500
C1 C6 1.382(7)
C1 C7 1.513(8)
C6 C5 1.396(7)
C6 H6 0.9500
C5 C4 1.381(7)
C5 H5 0.9500
C4 H4 0.9500
C8 C9 1.396(7)
C8 C13 1.397(7)
C9 C10 1.397(8)
C10 C11 1.374(8)
C10 H10 0.9500
C11 C12 1.360(8)
C11 H11 0.9500
C12 C13 1.387(7)
C12 H12 0.9500
C13 H13 0.9500

loop_
_geom_hbond_atom_site_label_D
_geom_hbond_atom_site_label_H
_geom_hbond_atom_site_label_A
_geom_hbond_site_symmetry_A
_geom_hbond_distance_DH
_geom_hbond_distance_HA
_geom_hbond_distance_DA
_geom_hbond_angle_DHA
N1 H1N O2 1 0.98(7) 1.75(7) 2.612(6) 144(6)
C10 H10 O1 2_646 0.95 2.39 3.158(7) 138

loop_
_geom_torsion_atom_site_label_1
_geom_torsion_atom_site_label_2
_geom_torsion_atom_site_label_3
_geom_torsion_atom_site_label_4
_geom_torsion_site_symmetry_1
_geom_torsion
O2 O2 N2 O3 1 0.0(3)
O2 O2 N2 C9 1 0.0(6)
C4 C3 C2 C1 . 0.2(9)
Cl1 C3 C2 C1 . -179.1(4)
C3 C2 C1 C6 . -0.8(8)
C3 C2 C1 C7 . 179.9(5)
C2 C1 C6 C5 . 1.1(9)
C7 C1 C6 C5 . -179.6(5)
C1 C6 C5 C4 . -0.9(10)
C2 C3 C4 C5 . 0.0(10)
Cl1 C3 C4 C5 . 179.3(5)
C6 C5 C4 C3 . 0.3(10)
C8 N1 C7 O1 . 3.7(10)
C8 N1 C7 C1 . -176.5(5)
C6 C1 C7 O1 . 9.1(8)
C2 C1 C7 O1 . -171.5(6)
C6 C1 C7 N1 . -170.6(5)
C2 C1 C7 N1 . 8.7(8)
C7 N1 C8 C9 . 162.7(6)
C7 N1 C8 C13 . -18.1(9)
C13 C8 C9 C10 . 0.9(9)
N1 C8 C9 C10 . -179.8(5)
C13 C8 C9 N2 . -179.1(5)
N1 C8 C9 N2 . 0.2(8)
O3 N2 C9 C8 . -166.2(6)
O2 N2 C9 C8 1 15.1(8)
O2 N2 C9 C8 . 15.1(8)
O3 N2 C9 C10 . 13.8(7)
O2 N2 C9 C10 1 -164.8(5)
O2 N2 C9 C10 . -164.8(5)
C8 C9 C10 C11 . -0.6(9)
N2 C9 C10 C11 . 179.4(5)
C9 C10 C11 C12 . 0.0(9)
C10 C11 C12 C13 . 0.2(9)
C11 C12 C13 C8 . 0.1(9)
C9 C8 C13 C12 . -0.6(8)
N1 C8 C13 C12 . -179.9(5)

_cod_database_fobs_code 2241024
